data_7113352
loop_
_publ_author_name
'Qiao, Juan'
'Wang, Li D.'
'Xie, Jun F.'
'Lei, Gang T.'
'Wu, Guo S.'
'Qiu, Yong'

_publ_section_title
;
 Strongly luminescent binuclear aluminium chelate with polymer-like
 molecular packing and solution-processibility.
;
_journal_issue 36
_journal_name_full 'Chemical communications (Cambridge, England)'
_journal_page_first 4560
_journal_page_last 4562
_journal_paper_doi 10.1039/b506907f
_journal_year 2005
_chemical_formula_sum 'C48 H56 Al2 N2 O8'
_chemical_formula_weight 842.91
_chemical_name_common
;dimer of (sacylidene aniline)(2,2,6,6-tetramethylheptandi-3,5-
one)aluminium
;
_chemical_name_systematic
;
?
;
_space_group_IT_number 14
_symmetry_cell_setting monoclinic
_symmetry_space_group_name_Hall '-P 2yn'
_symmetry_space_group_name_H-M 'P 1 21/n 1'
_atom_sites_solution_hydrogens geom
_atom_sites_solution_primary direct
_atom_sites_solution_secondary difmap
_audit_creation_method SHELXL-97
_cell_angle_alpha 90.00
_cell_angle_beta 93.351(2)
_cell_angle_gamma 90.00
_cell_formula_units_Z 2
_cell_length_a 13.4499(9)
_cell_length_b 10.5525(7)
_cell_length_c 15.9848(11)
_cell_measurement_reflns_used 1886
_cell_measurement_temperature 296(2)
_cell_measurement_theta_max 21.5
_cell_measurement_theta_min 2.3
_cell_volume 2264.8(3)
_computing_cell_refinement 'SMART (Bruker, 1997)'
_computing_data_collection 'SMART (Bruker, 1997)'
_computing_data_reduction 'SMART (Bruker, 1997)'
_computing_molecular_graphics 'SHELXTL (Bruker, 1997)'
_computing_publication_material 'SHELXTL (Bruker, 1997)'
_computing_structure_refinement 'SHELXTL (Bruker, 1997)'
_computing_structure_solution 'SHELXTL (Bruker, 1997)'
_diffrn_ambient_temperature 296(2)
_diffrn_detector_area_resol_mean '15\mm x 15\mm'
_diffrn_measured_fraction_theta_full 0.998
_diffrn_measured_fraction_theta_max 0.998
_diffrn_measurement_device_type 'Bruker SMART APEX CCD'
_diffrn_measurement_method \w-scan
_diffrn_radiation_monochromator graphite
_diffrn_radiation_source 'fine-focus sealed tube'
_diffrn_radiation_type MoK\a
_diffrn_radiation_wavelength 0.71073
_diffrn_reflns_av_R_equivalents 0.0351
_diffrn_reflns_av_sigmaI/netI 0.0400
_diffrn_reflns_limit_h_max 15
_diffrn_reflns_limit_h_min -13
_diffrn_reflns_limit_k_max 12
_diffrn_reflns_limit_k_min -12
_diffrn_reflns_limit_l_max 19
_diffrn_reflns_limit_l_min -15
_diffrn_reflns_number 12288
_diffrn_reflns_theta_full 25.00
_diffrn_reflns_theta_max 25.00
_diffrn_reflns_theta_min 2.31
_diffrn_standards_decay_% 0
_exptl_absorpt_coefficient_mu 0.119
_exptl_absorpt_correction_T_max 0.988
_exptl_absorpt_correction_T_min 0.848
_exptl_absorpt_correction_type multi-scan
_exptl_absorpt_process_details 'SADABS (Bruker, 1999)'
_exptl_crystal_colour yellow
_exptl_crystal_density_diffrn 1.236
_exptl_crystal_density_method 'not measured'
_exptl_crystal_description granular
_exptl_crystal_F_000 896
_exptl_crystal_size_max 0.2
_exptl_crystal_size_mid 0.1
_exptl_crystal_size_min 0.1
_refine_diff_density_max 0.449
_refine_diff_density_min -0.249
_refine_diff_density_rms 0.045
_refine_ls_extinction_method none
_refine_ls_goodness_of_fit_ref 1.047
_refine_ls_hydrogen_treatment constr
_refine_ls_matrix_type full
_refine_ls_number_parameters 289
_refine_ls_number_reflns 3989
_refine_ls_number_restraints 18
_refine_ls_restrained_S_all 1.122
_refine_ls_R_factor_all 0.1023
_refine_ls_R_factor_gt 0.0725
_refine_ls_shift/su_max 0.065
_refine_ls_shift/su_mean 0.005
_refine_ls_structure_factor_coef Fsqd
_refine_ls_weighting_details 'calc w=1/[\s^2^(Fo^2^)+(0.0010P)^2^+3.0000P] where P=(Fo^2^+2Fc^2^)/3'
_refine_ls_weighting_scheme calc
_refine_ls_wR_factor_gt 0.1305
_refine_ls_wR_factor_ref 0.1391
_reflns_number_gt 2719
_reflns_number_total 3989
_reflns_threshold_expression >2sigma(I)
_cod_data_source_file b506907f.txt
_cod_data_source_block qj-8
_cod_depositor_comments
;
The following automatic conversions were performed:

'_refine_ls_hydrogen_treatment' value 'constr.' was replaced with the
value 'constr' as specified in the replacement file
'src/cod-tools/trunk/data/replacement-values/replacement_values.lst'.

Automatic conversion script
Id: cif_fix_values 5376 2017-05-30 11:51:03Z andrius 
;
_cod_database_code 7113352

loop_
_symmetry_equiv_pos_as_xyz
'x, y, z'
'-x+1/2, y+1/2, -z+1/2'
'-x, -y, -z'
'x-1/2, -y-1/2, z-1/2'

loop_
_atom_site_label
_atom_site_type_symbol
_atom_site_fract_x
_atom_site_fract_y
_atom_site_fract_z
_atom_site_U_iso_or_equiv
_atom_site_adp_type
_atom_site_occupancy
_atom_site_symmetry_multiplicity
_atom_site_calc_flag
_atom_site_refinement_flags
Al1 Al 0.960591(19) 0.04283(3) 0.083196(16) 0.06648(9) Uani 1 1 d .
O1 O 0.84554(4) -0.05483(6) 0.07555(3) 0.0642(2) Uani 1 1 d .
O2 O 0.98901(4) -0.02197(7) 0.19148(4) 0.0752(2) Uani 1 1 d .
O3 O 1.05275(4) -0.07422(6) 0.03644(3) 0.0662(2) Uani 1 1 d .
O4 O 0.89460(5) 0.18678(7) 0.10984(4) 0.0815(2) Uani 1 1 d .
N1 N 1.07061(8) 0.17388(12) 0.10942(8) 0.0547(4) Uani 0.50 1 d PD
N1' N 1.10259(10) 0.11013(12) 0.10863(8) 0.0573(5) Uani 0.50 1 d PD
C1 C 0.63573(9) -0.02928(16) 0.08351(15) 0.2263(12) Uani 1 1 d .
H1A H 0.6684 0.0130 0.0396 0.340 Uiso 1 1 calc R
H1B H 0.6332 0.0262 0.1309 0.340 Uiso 1 1 calc R
H1C H 0.5692 -0.0517 0.0639 0.340 Uiso 1 1 calc R
C2 C 0.69364(9) -0.23156(15) 0.03423(7) 0.1369(6) Uani 1 1 d .
H2A H 0.7245 -0.1884 -0.0104 0.205 Uiso 1 1 calc R
H2B H 0.6266 -0.2541 0.0162 0.205 Uiso 1 1 calc R
H2C H 0.7307 -0.3069 0.0489 0.205 Uiso 1 1 calc R
C3 C 0.64130(8) -0.21445(16) 0.17639(7) 0.1606(6) Uani 1 1 d .
H3A H 0.5752 -0.2377 0.1562 0.241 Uiso 1 1 calc R
H3B H 0.6378 -0.1598 0.2241 0.241 Uiso 1 1 calc R
H3C H 0.6782 -0.2894 0.1922 0.241 Uiso 1 1 calc R
C4 C 0.69228(6) -0.14655(10) 0.10866(6) 0.0659(3) Uani 1 1 d .
C5 C 0.79888(6) -0.10495(8) 0.13385(5) 0.0510(3) Uani 1 1 d .
C6 C 0.83985(6) -0.12074(9) 0.21458(5) 0.0612(3) Uani 1 1 d .
H6A H 0.8011 -0.1578 0.2542 0.073 Uiso 1 1 calc R
C7 C 0.93611(6) -0.08383(8) 0.23918(5) 0.0519(3) Uani 1 1 d .
C8 C 0.98599(6) -0.11999(9) 0.32388(5) 0.0582(3) Uani 1 1 d .
C9 C 1.05995(10) -0.01806(14) 0.35210(7) 0.1364(6) Uani 1 1 d .
H9A H 1.1072 -0.0063 0.3100 0.205 Uiso 1 1 calc R
H9B H 1.0943 -0.0433 0.4037 0.205 Uiso 1 1 calc R
H9C H 1.0252 0.0600 0.3604 0.205 Uiso 1 1 calc R
C10 C 0.91518(9) -0.13668(15) 0.39145(7) 0.1205(6) Uani 1 1 d .
H10A H 0.8673 -0.2008 0.3751 0.181 Uiso 1 1 calc R
H10B H 0.8814 -0.0581 0.4004 0.181 Uiso 1 1 calc R
H10C H 0.9513 -0.1619 0.4423 0.181 Uiso 1 1 calc R
C11 C 1.04211(11) -0.23885(13) 0.30999(8) 0.1548(6) Uani 1 1 d .
H11A H 1.0877 -0.2254 0.2668 0.232 Uiso 1 1 calc R
H11B H 0.9963 -0.3052 0.2932 0.232 Uiso 1 1 calc R
H11C H 1.0786 -0.2627 0.3610 0.232 Uiso 1 1 calc R
C12 C 1.14348(6) -0.09092(9) 0.07769(5) 0.0629(3) Uani 1 1 d D
C13 C 1.19407(9) -0.20223(12) 0.07585(7) 0.1023(5) Uani 1 1 d .
H13A H 1.1677 -0.2705 0.0452 0.123 Uiso 1 1 calc R
C14 C 1.28458(10) -0.21278(17) 0.11972(8) 0.1603(6) Uani 1 1 d .
H14A H 1.3197 -0.2885 0.1175 0.192 Uiso 1 1 calc R
C15 C 1.32381(9) -0.1164(2) 0.16575(8) 0.1740(9) Uani 1 1 d .
H15A H 1.3841 -0.1269 0.1964 0.209 Uiso 1 1 calc R
C16 C 1.27529(8) -0.00348(15) 0.16746(7) 0.1262(5) Uani 1 1 d D
H16A H 1.3031 0.0633 0.1987 0.151 Uiso 1 1 calc R
C17 C 1.18408(6) 0.01280(9) 0.12263(6) 0.0724(3) Uani 1 1 d D
C18 C 1.15945(11) 0.14069(16) 0.13444(10) 0.0733(6) Uani 0.50 1 d PD
H18A H 1.2063 0.2004 0.1592 0.088 Uiso 0.50 1 d PR
C18' C 1.12069(13) 0.22692(16) 0.11954(11) 0.0790(8) Uani 0.50 1 d PD
H18B H 1.1870 0.2572 0.1329 0.095 Uiso 0.50 1 d PR
C19 C 1.03914(7) 0.30944(10) 0.11552(6) 0.0782(4) Uani 1 1 d D
C20 C 0.93682(7) 0.29918(10) 0.11247(5) 0.0702(3) Uani 1 1 d D
C21 C 0.88187(9) 0.41199(12) 0.11296(7) 0.1005(5) Uani 1 1 d .
H21A H 0.8127 0.4092 0.1104 0.121 Uiso 1 1 calc R
C22 C 0.93004(14) 0.52648(13) 0.11727(8) 0.1493(7) Uani 1 1 d .
H22A H 0.8929 0.6007 0.1183 0.179 Uiso 1 1 calc R
C23 C 1.03052(14) 0.53363(16) 0.12004(9) 0.1829(8) Uani 1 1 d .
H23A H 1.0621 0.6120 0.1229 0.219 Uiso 1 1 calc R
C24 C 1.08374(10) 0.42748(15) 0.11862(7) 0.1355(6) Uani 1 1 d D
H24A H 1.1528 0.4328 0.1197 0.163 Uiso 1 1 calc R

loop_
_atom_site_aniso_label
_atom_site_aniso_U_11
_atom_site_aniso_U_22
_atom_site_aniso_U_33
_atom_site_aniso_U_23
_atom_site_aniso_U_13
_atom_site_aniso_U_12
Al1 0.05484(13) 0.09740(19) 0.04531(13) 0.02000(14) -0.01317(11) -0.03243(14)
O1 0.0493(3) 0.0942(4) 0.0477(3) 0.0189(3) -0.0094(3) -0.0254(3)
O2 0.0530(3) 0.1215(5) 0.0493(3) 0.0281(4) -0.0119(3) -0.0308(3)
O3 0.0484(3) 0.0995(4) 0.0488(3) 0.0207(3) -0.0140(3) -0.0245(3)
O4 0.0853(4) 0.0975(5) 0.0609(4) 0.0104(4) -0.0024(3) -0.0243(4)
N1 0.0423(6) 0.0841(9) 0.0368(7) 0.0034(7) -0.0045(6) -0.0311(7)
N1' 0.0718(9) 0.0580(8) 0.0423(7) -0.0031(7) 0.0055(7) -0.0185(7)
C1 0.0547(7) 0.1502(14) 0.466(3) 0.0374(19) -0.0577(12) 0.0171(9)
C2 0.1018(8) 0.2200(13) 0.0893(8) -0.0483(9) 0.0079(7) -0.0849(8)
C3 0.1029(7) 0.3086(16) 0.0706(7) 0.0075(10) 0.0075(6) -0.1260(7)
C4 0.0462(4) 0.0928(7) 0.0582(5) -0.0018(5) -0.0004(4) -0.0209(5)
C5 0.0444(4) 0.0583(5) 0.0501(4) -0.0002(4) 0.0029(4) -0.0080(4)
C6 0.0557(5) 0.0810(6) 0.0466(5) 0.0090(5) 0.0000(4) -0.0171(5)
C7 0.0492(4) 0.0619(5) 0.0443(4) 0.0059(4) 0.0000(4) -0.0012(4)
C8 0.0595(5) 0.0741(6) 0.0401(4) 0.0095(4) -0.0050(4) 0.0018(5)
C9 0.1626(11) 0.1542(12) 0.0845(7) 0.0321(8) -0.0590(7) -0.0555(10)
C10 0.0969(8) 0.2062(14) 0.0577(6) 0.0285(8) -0.0009(6) 0.0175(10)
C11 0.2292(12) 0.1593(10) 0.0703(7) -0.0105(8) -0.0402(8) 0.1213(8)
C12 0.0513(4) 0.0880(6) 0.0478(5) 0.0174(5) -0.0111(4) -0.0166(5)
C13 0.1380(10) 0.0987(8) 0.0671(6) 0.0196(6) -0.0206(7) 0.0245(8)
C14 0.1576(10) 0.2433(14) 0.0785(8) 0.0357(9) -0.0064(8) 0.1168(9)
C15 0.0637(7) 0.387(3) 0.0693(7) 0.0352(12) -0.0126(6) 0.0310(12)
C16 0.0815(6) 0.2353(14) 0.0605(6) -0.0001(8) -0.0083(5) -0.0829(7)
C17 0.0591(5) 0.1073(7) 0.0506(5) 0.0052(5) 0.0013(4) -0.0301(5)
C18 0.0725(10) 0.1076(14) 0.0376(9) 0.0042(10) -0.0154(8) -0.0511(10)
C18' 0.0580(11) 0.1321(18) 0.0464(10) 0.0183(12) -0.0003(9) 0.0008(12)
C19 0.0804(6) 0.1113(8) 0.0428(5) -0.0016(6) 0.0013(5) -0.0203(6)
C20 0.0752(6) 0.0936(7) 0.0419(5) 0.0046(5) 0.0041(4) -0.0115(6)
C21 0.1062(8) 0.1248(10) 0.0723(7) 0.0116(7) 0.0199(6) 0.0243(8)
C22 0.2839(18) 0.0774(8) 0.0910(9) 0.0012(8) 0.0497(11) 0.0241(11)
C23 0.2989(18) 0.1678(12) 0.0859(9) -0.0363(9) 0.0464(11) -0.1188(12)
C24 0.1268(9) 0.2165(14) 0.0629(7) -0.0147(9) 0.0024(7) -0.0787(9)

loop_
_atom_type_symbol
_atom_type_description
_atom_type_scat_dispersion_real
_atom_type_scat_dispersion_imag
_atom_type_scat_source
C C 0.0033 0.0016 'International Tables Vol C Tables 4.2.6.8 and 6.1.1.4'
H H 0.0000 0.0000 'International Tables Vol C Tables 4.2.6.8 and 6.1.1.4'
N N 0.0061 0.0033 'International Tables Vol C Tables 4.2.6.8 and 6.1.1.4'
O O 0.0106 0.0060 'International Tables Vol C Tables 4.2.6.8 and 6.1.1.4'
Al Al 0.0645 0.0514 'International Tables Vol C Tables 4.2.6.8 and 6.1.1.4'

loop_
_geom_angle_atom_site_label_1
_geom_angle_atom_site_label_2
_geom_angle_atom_site_label_3
_geom_angle
_geom_angle_site_symmetry_1
_geom_angle_site_symmetry_3
O4 Al1 O1 93.59(3) . .
O4 Al1 O2 99.42(3) . .
O1 Al1 O2 89.00(3) . .
O4 Al1 O3 162.95(3) . .
O1 Al1 O3 99.83(3) . .
O2 Al1 O3 91.33(3) . .
O4 Al1 O3 94.01(3) . 3_755
O1 Al1 O3 90.07(3) . 3_755
O2 Al1 O3 166.58(3) . 3_755
O3 Al1 O3 75.64(3) . 3_755
O4 Al1 N1 75.26(4) . .
O1 Al1 N1 167.45(4) . .
O2 Al1 N1 87.23(4) . .
O3 Al1 N1 92.21(4) . .
O3 Al1 N1 96.34(4) 3_755 .
O4 Al1 N1' 97.20(4) . .
O1 Al1 N1' 164.91(4) . .
O2 Al1 N1' 78.87(4) . .
O3 Al1 N1' 71.80(4) . .
O3 Al1 N1' 99.64(4) 3_755 .
C5 O1 Al1 128.97(5) . .
C7 O2 Al1 131.02(5) . .
C12 O3 Al1 118.15(5) . .
C12 O3 Al1 121.84(5) . 3_755
Al1 O3 Al1 104.36(3) . 3_755
C20 O4 Al1 122.96(6) . .
C18 N1 C19 120.08(12) . .
C18 N1 Al1 121.74(11) . .
C19 N1 Al1 117.03(7) . .
C18' N1' C17 120.65(13) . .
C18' N1' Al1 122.16(11) . .
C17 N1' Al1 116.90(8) . .
C2 C4 C1 108.26(12) . .
C2 C4 C3 108.45(10) . .
C1 C4 C3 110.07(11) . .
C2 C4 C5 109.11(8) . .
C1 C4 C5 106.70(9) . .
C3 C4 C5 114.11(8) . .
O1 C5 C6 123.23(7) . .
O1 C5 C4 114.98(7) . .
C6 C5 C4 121.79(8) . .
C5 C6 C7 123.03(8) . .
O2 C7 C6 121.77(7) . .
O2 C7 C8 115.71(7) . .
C6 C7 C8 122.47(8) . .
C11 C8 C10 111.08(10) . .
C11 C8 C9 108.24(9) . .
C10 C8 C9 107.70(9) . .
C11 C8 C7 106.23(8) . .
C10 C8 C7 113.97(8) . .
C9 C8 C7 109.51(8) . .
C13 C12 O3 122.43(9) . .
C13 C12 C17 120.36(9) . .
O3 C12 C17 117.22(8) . .
C12 C13 C14 119.29(12) . .
C15 C14 C13 121.71(15) . .
C14 C15 C16 120.03(12) . .
C15 C16 C17 120.43(12) . .
C16 C17 C12 118.13(10) . .
C16 C17 C18 104.86(11) . .
C12 C17 C18 136.95(10) . .
C16 C17 N1' 140.30(11) . .
C12 C17 N1' 101.39(8) . .
N1 C18 C17 116.22(13) . .
N1' C18' C19 117.10(14) . .
C20 C19 C24 120.15(11) . .
C20 C19 C18' 136.99(12) . .
C24 C19 C18' 102.82(11) . .
C20 C19 N1 102.02(9) . .
C24 C19 N1 137.73(10) . .
O4 C20 C19 120.03(9) . .
O4 C20 C21 122.65(9) . .
C19 C20 C21 117.31(10) . .
C22 C21 C20 120.07(12) . .
C23 C22 C21 121.31(14) . .
C24 C23 C22 119.37(16) . .
C23 C24 C19 121.78(14) . .

loop_
_geom_bond_atom_site_label_1
_geom_bond_atom_site_label_2
_geom_bond_distance
_geom_bond_site_symmetry_2
Al1 O4 1.8223(8) .
Al1 O1 1.8573(6) .
Al1 O2 1.8795(6) .
Al1 O3 1.9312(7) .
Al1 O3 1.9387(6) 3_755
Al1 N1 2.0507(12) .
Al1 N1' 2.0558(13) .
O1 C5 1.2689(10) .
O2 C7 1.2558(10) .
O3 C12 1.3641(10) .
O3 Al1 1.9387(6) 3_755
O4 C20 1.3147(13) .
N1 C18 1.2863(19) .
N1 C19 1.4965(16) .
N1' C18' 1.266(2) .
N1' C17 1.5092(16) .
C1 C4 1.4951(19) .
C2 C4 1.4910(16) .
C3 C4 1.4975(16) .
C4 C5 1.5307(11) .
C5 C6 1.3834(11) .
C6 C7 1.3866(11) .
C7 C8 1.5241(11) .
C8 C11 1.4872(17) .
C8 C10 1.4916(14) .
C8 C9 1.5157(16) .
C12 C13 1.3586(16) .
C12 C17 1.4023(13) .
C13 C14 1.3734(18) .
C14 C15 1.345(2) .
C15 C16 1.359(2) .
C16 C17 1.3947(13) .
C17 C18 1.4049(19) .
C18' C19 1.3989(19) .
C19 C20 1.3785(14) .
C19 C24 1.3822(19) .
C20 C21 1.4015(16) .
C21 C22 1.3707(19) .
C22 C23 1.352(3) .
C23 C24 1.330(2) .
